data_2216828
loop_
_publ_author_name
'Chun-Nian Xia'
'Wei-Xiao Hu'
'Wei Zhou'

_publ_section_title
;
 (<i>E</i>)-Phenethyl 3-(3,4-dihydroxy-5-nitrophenyl)acrylate
;
_journal_coeditor_code WN2218
_journal_issue 12
_journal_name_full 'Acta Crystallographica Section E'
_journal_page_first o4795
_journal_page_last o4795
_journal_paper_doi 10.1107/S160053680705859X
_journal_volume 63
_journal_year 2007
_chemical_formula_iupac 'C17 H15 N O6'
_chemical_formula_moiety 'C17 H15 N O6'
_chemical_formula_sum 'C17 H15 N O6'
_chemical_formula_weight 329.30
_chemical_name_systematic
;
(E)-Phenethyl 3-(3,4-dihydroxy-5-nitrophenyl)acrylate
;
_space_group_IT_number 14
_symmetry_cell_setting monoclinic
_symmetry_space_group_name_Hall '-P 2ybc'
_symmetry_space_group_name_H-M 'P 1 21/c 1'
_atom_sites_solution_hydrogens geom
_atom_sites_solution_primary direct
_atom_sites_solution_secondary difmap
_audit_creation_method SHELXL-97
_cell_angle_alpha 90.00
_cell_angle_beta 91.757(3)
_cell_angle_gamma 90.00
_cell_formula_units_Z 4
_cell_length_a 8.5840(17)
_cell_length_b 5.3725(11)
_cell_length_c 33.904(7)
_cell_measurement_reflns_used 2071
_cell_measurement_temperature 296(2)
_cell_measurement_theta_max 24.20
_cell_measurement_theta_min 2.37
_cell_volume 1562.8(5)
_computing_cell_refinement 'SAINT (Bruker, 2005)'
_computing_data_collection 'APEX2 (Bruker, 2005)'
_computing_data_reduction SAINT
_computing_molecular_graphics 'SHELXTL (Bruker, 2005)'
_computing_publication_material SHELXTL
_computing_structure_refinement 'SHELXL97 (Sheldrick, 1997)'
_computing_structure_solution 'SHELXS97 (Sheldrick, 1997)'
_diffrn_ambient_temperature 296(2)
_diffrn_measured_fraction_theta_full 0.983
_diffrn_measured_fraction_theta_max 0.983
_diffrn_measurement_device_type 'Bruker SMART APEXII CCD area-detector'
_diffrn_measurement_method '\f and \w scans'
_diffrn_radiation_monochromator graphite
_diffrn_radiation_source 'fine-focus sealed tube'
_diffrn_radiation_type MoK\a
_diffrn_radiation_wavelength 0.71073
_diffrn_reflns_av_R_equivalents 0.0255
_diffrn_reflns_av_sigmaI/netI 0.0325
_diffrn_reflns_limit_h_max 6
_diffrn_reflns_limit_h_min -10
_diffrn_reflns_limit_k_max 6
_diffrn_reflns_limit_k_min -6
_diffrn_reflns_limit_l_max 43
_diffrn_reflns_limit_l_min -43
_diffrn_reflns_number 9258
_diffrn_reflns_theta_full 27.50
_diffrn_reflns_theta_max 27.50
_diffrn_reflns_theta_min 2.37
_diffrn_standards_number 0
_exptl_absorpt_coefficient_mu 0.107
_exptl_absorpt_correction_T_max 0.9863
_exptl_absorpt_correction_T_min 0.9737
_exptl_absorpt_correction_type multi-scan
_exptl_absorpt_process_details '(SADABS; Sheldrick, 1996)'
_exptl_crystal_colour 'light brown'
_exptl_crystal_density_diffrn 1.400
_exptl_crystal_density_method 'not measured'
_exptl_crystal_description prismatic
_exptl_crystal_F_000 688
_exptl_crystal_size_max 0.25
_exptl_crystal_size_mid 0.20
_exptl_crystal_size_min 0.10
_refine_diff_density_max 0.162
_refine_diff_density_min -0.158
_refine_ls_extinction_coef 0.0046(16)
_refine_ls_extinction_expression Fc^*^=kFc[1+0.001xFc^2^\l^3^/sin(2\q)]^-1/4^
_refine_ls_extinction_method SHELXL
_refine_ls_goodness_of_fit_ref 1.064
_refine_ls_hydrogen_treatment mixed
_refine_ls_matrix_type full
_refine_ls_number_parameters 226
_refine_ls_number_reflns 3509
_refine_ls_number_restraints 3
_refine_ls_restrained_S_all 1.065
_refine_ls_R_factor_all 0.0719
_refine_ls_R_factor_gt 0.0433
_refine_ls_shift/su_max 0.000
_refine_ls_shift/su_mean 0.000
_refine_ls_structure_factor_coef Fsqd
_refine_ls_weighting_details 'calc w=1/[\s^2^(Fo^2^)+(0.0543P)^2^+0.1280P] where P=(Fo^2^+2Fc^2^)/3'
_refine_ls_weighting_scheme calc
_refine_ls_wR_factor_gt 0.1106
_refine_ls_wR_factor_ref 0.1238
_reflns_number_gt 2268
_reflns_number_total 3509
_reflns_threshold_expression >2\s(I)
_cod_data_source_file wn2218.cif
_cod_data_source_block I
_cod_original_sg_symbol_H-M 'P 21/c'
_cod_database_code 2216828
_cod_database_fobs_code 2216828

loop_
_symmetry_equiv_pos_as_xyz
'x, y, z'
'-x, y+1/2, -z+1/2'
'-x, -y, -z'
'x, -y-1/2, z-1/2'

loop_
_atom_site_type_symbol
_atom_site_label
_atom_site_fract_x
_atom_site_fract_y
_atom_site_fract_z
_atom_site_U_iso_or_equiv
_atom_site_adp_type
_atom_site_calc_flag
_atom_site_refinement_flags
_atom_site_occupancy
O O1 1.02260(16) 1.0979(2) -0.05897(4) 0.0718(4) Uani d . 1
O O2 0.95350(17) 1.0519(2) -0.12012(4) 0.0732(4) Uani d . 1
O O3 0.76239(17) 0.7050(3) -0.14242(3) 0.0665(4) Uani d D 1
H H3X 0.826(2) 0.831(3) -0.1453(6) 0.088(7) Uiso d D 1
O O4 0.59294(16) 0.3310(3) -0.12109(3) 0.0649(4) Uani d D 1
H H4X 0.538(2) 0.223(4) -0.1112(6) 0.085(7) Uiso d D 1
O O5 0.57612(18) 0.0167(3) 0.08346(3) 0.0802(5) Uani d . 1
O O6 0.73569(15) 0.3321(2) 0.09845(3) 0.0581(3) Uani d . 1
N N1 0.94801(17) 0.9898(3) -0.08490(4) 0.0550(4) Uani d U 1
C C1 0.75303(18) 0.5211(3) -0.02353(4) 0.0439(4) Uani d . 1
C C2 0.84387(18) 0.7183(3) -0.03486(4) 0.0461(4) Uani d . 1
H H2 0.9009 0.8087 -0.0160 0.055 Uiso calc R 1
C C3 0.85022(18) 0.7820(3) -0.07455(4) 0.0445(4) Uani d U 1
C C4 0.76560(19) 0.6537(3) -0.10382(4) 0.0464(4) Uani d . 1
C C5 0.67344(18) 0.4518(3) -0.09193(4) 0.0466(4) Uani d . 1
C C6 0.66815(18) 0.3901(3) -0.05288(4) 0.0466(4) Uani d . 1
H H6 0.6063 0.2568 -0.0455 0.056 Uiso calc R 1
C C7 0.74503(18) 0.4516(3) 0.01813(4) 0.0481(4) Uani d . 1
H H7 0.7963 0.5539 0.0365 0.058 Uiso calc R 1
C C8 0.6712(2) 0.2558(3) 0.03185(4) 0.0545(4) Uani d . 1
H H8 0.6240 0.1503 0.0133 0.065 Uiso calc R 1
C C9 0.6564(2) 0.1890(3) 0.07324(4) 0.0535(4) Uani d . 1
C C10 0.7142(2) 0.2802(3) 0.14011(4) 0.0560(5) Uani d . 1
H H10A 0.7480 0.1120 0.1464 0.067 Uiso calc R 1
H H10B 0.6051 0.2955 0.1463 0.067 Uiso calc R 1
C C11 0.8094(2) 0.4642(4) 0.16361(4) 0.0614(5) Uani d . 1
H H11A 0.7801 0.6320 0.1559 0.074 Uiso calc R 1
H H11B 0.9190 0.4416 0.1584 0.074 Uiso calc R 1
C C12 0.7826(2) 0.4277(3) 0.20708(4) 0.0518(4) Uani d . 1
C C13 0.6843(2) 0.5827(4) 0.22689(5) 0.0674(5) Uani d . 1
H H13 0.6373 0.7156 0.2136 0.081 Uiso calc R 1
C C14 0.6541(3) 0.5445(4) 0.26612(6) 0.0820(7) Uani d . 1
H H14 0.5878 0.6519 0.2791 0.098 Uiso calc R 1
C C15 0.7209(3) 0.3504(4) 0.28595(5) 0.0778(6) Uani d . 1
H H15 0.6997 0.3239 0.3124 0.093 Uiso calc R 1
C C16 0.8195(3) 0.1940(4) 0.26687(6) 0.0781(6) Uani d . 1
H H16 0.8659 0.0613 0.2804 0.094 Uiso calc R 1
C C17 0.8500(2) 0.2332(4) 0.22766(5) 0.0674(5) Uani d . 1
H H17 0.9173 0.1263 0.2149 0.081 Uiso calc R 1

loop_
_atom_site_aniso_label
_atom_site_aniso_U_11
_atom_site_aniso_U_22
_atom_site_aniso_U_33
_atom_site_aniso_U_12
_atom_site_aniso_U_13
_atom_site_aniso_U_23
O1 0.0780(9) 0.0685(9) 0.0685(8) -0.0313(7) -0.0021(7) -0.0013(6)
O2 0.0860(9) 0.0773(9) 0.0565(7) -0.0254(8) 0.0078(7) 0.0172(6)
O3 0.0834(10) 0.0783(9) 0.0378(6) -0.0229(8) 0.0016(6) 0.0106(6)
O4 0.0823(9) 0.0784(9) 0.0338(6) -0.0338(8) -0.0015(6) -0.0013(6)
O5 0.1063(11) 0.0848(9) 0.0495(7) -0.0534(9) 0.0003(7) 0.0065(6)
O6 0.0772(8) 0.0644(8) 0.0328(5) -0.0260(6) 0.0032(5) -0.0010(5)
N1 0.0568(9) 0.0536(8) 0.0549(8) -0.0082(7) 0.0065(7) 0.0045(7)
C1 0.0467(9) 0.0500(9) 0.0350(7) -0.0057(7) 0.0024(6) -0.0028(6)
C2 0.0484(9) 0.0505(9) 0.0396(8) -0.0078(8) 0.0007(7) -0.0044(7)
C3 0.0446(9) 0.0452(9) 0.0440(8) -0.0079(7) 0.0057(7) 0.0019(7)
C4 0.0498(9) 0.0538(10) 0.0359(8) -0.0032(8) 0.0043(7) 0.0024(7)
C5 0.0512(9) 0.0531(9) 0.0356(8) -0.0085(8) 0.0013(7) -0.0028(7)
C6 0.0510(9) 0.0499(9) 0.0389(8) -0.0115(8) 0.0037(7) 0.0007(7)
C7 0.0528(10) 0.0554(10) 0.0362(8) -0.0103(8) 0.0017(7) -0.0047(7)
C8 0.0662(11) 0.0606(10) 0.0365(8) -0.0194(9) -0.0004(7) -0.0036(7)
C9 0.0624(11) 0.0579(10) 0.0400(8) -0.0158(9) 0.0011(8) 0.0003(7)
C10 0.0725(12) 0.0637(11) 0.0318(8) -0.0157(9) 0.0033(7) 0.0045(7)
C11 0.0797(13) 0.0640(11) 0.0406(9) -0.0193(10) 0.0048(8) -0.0016(8)
C12 0.0616(11) 0.0551(10) 0.0386(8) -0.0129(9) -0.0006(7) -0.0033(7)
C13 0.0867(14) 0.0624(12) 0.0532(10) 0.0046(11) 0.0041(10) 0.0006(9)
C14 0.1038(17) 0.0859(15) 0.0573(12) 0.0011(13) 0.0190(11) -0.0158(11)
C15 0.0981(16) 0.0972(16) 0.0382(9) -0.0266(14) 0.0022(10) -0.0002(10)
C16 0.0931(16) 0.0859(15) 0.0542(11) -0.0053(13) -0.0156(11) 0.0169(11)
C17 0.0723(13) 0.0701(13) 0.0598(11) 0.0063(10) 0.0004(9) 0.0009(9)

loop_
_atom_type_symbol
_atom_type_description
_atom_type_scat_dispersion_real
_atom_type_scat_dispersion_imag
_atom_type_scat_source
C C 0.0033 0.0016 'International Tables Vol C Tables 4.2.6.8 and 6.1.1.4'
H H 0.0000 0.0000 'International Tables Vol C Tables 4.2.6.8 and 6.1.1.4'
N N 0.0061 0.0033 'International Tables Vol C Tables 4.2.6.8 and 6.1.1.4'
O O 0.0106 0.0060 'International Tables Vol C Tables 4.2.6.8 and 6.1.1.4'

loop_
_geom_angle_atom_site_label_1
_geom_angle_atom_site_label_2
_geom_angle_atom_site_label_3
_geom_angle
C4 O3 H3X 105.9(14)
C5 O4 H4X 109.0(14)
C9 O6 C10 115.93(12)
O1 N1 O2 122.06(14)
O1 N1 C3 119.26(13)
O2 N1 C3 118.68(14)
C2 C1 C6 118.29(13)
C2 C1 C7 120.60(14)
C6 C1 C7 121.11(14)
C1 C2 C3 119.89(14)
C1 C2 H2 120.1
C3 C2 H2 120.1
C2 C3 C4 122.14(14)
C2 C3 N1 117.69(14)
C4 C3 N1 120.17(13)
O3 C4 C3 126.12(14)
O3 C4 C5 116.37(14)
C3 C4 C5 117.51(13)
O4 C5 C6 124.00(14)
O4 C5 C4 116.01(13)
C6 C5 C4 119.99(14)
C5 C6 C1 122.18(14)
C5 C6 H6 118.9
C1 C6 H6 118.9
C8 C7 C1 125.48(15)
C8 C7 H7 117.3
C1 C7 H7 117.3
C7 C8 C9 126.34(15)
C7 C8 H8 116.8
C9 C8 H8 116.8
O5 C9 O6 123.07(14)
O5 C9 C8 122.07(15)
O6 C9 C8 114.86(14)
O6 C10 C11 107.86(13)
O6 C10 H10A 110.1
C11 C10 H10A 110.1
O6 C10 H10B 110.1
C11 C10 H10B 110.1
H10A C10 H10B 108.4
C10 C11 C12 109.68(14)
C10 C11 H11A 109.7
C12 C11 H11A 109.7
C10 C11 H11B 109.7
C12 C11 H11B 109.7
H11A C11 H11B 108.2
C17 C12 C13 117.88(15)
C17 C12 C11 121.29(16)
C13 C12 C11 120.77(16)
C12 C13 C14 121.15(19)
C12 C13 H13 119.4
C14 C13 H13 119.4
C15 C14 C13 120.2(2)
C15 C14 H14 119.9
C13 C14 H14 119.9
C14 C15 C16 119.68(18)
C14 C15 H15 120.2
C16 C15 H15 120.2
C15 C16 C17 120.0(2)
C15 C16 H16 120.0
C17 C16 H16 120.0
C12 C17 C16 121.07(19)
C12 C17 H17 119.5
C16 C17 H17 119.5

loop_
_geom_bond_atom_site_label_1
_geom_bond_atom_site_label_2
_geom_bond_distance
O1 N1 1.2189(17)
O2 N1 1.2420(17)
O3 C4 1.3366(18)
O3 H3X 0.878(15)
O4 C5 1.3544(18)
O4 H4X 0.826(15)
O5 C9 1.2105(19)
O6 C9 1.3227(19)
O6 C10 1.4569(16)
N1 C3 1.447(2)
C1 C2 1.377(2)
C1 C6 1.404(2)
C1 C7 1.465(2)
C2 C3 1.391(2)
C2 H2 0.9300
C3 C4 1.394(2)
C4 C5 1.408(2)
C5 C6 1.367(2)
C6 H6 0.9300
C7 C8 1.320(2)
C7 H7 0.9300
C8 C9 1.458(2)
C8 H8 0.9300
C10 C11 1.496(2)
C10 H10A 0.9700
C10 H10B 0.9700
C11 C12 1.511(2)
C11 H11A 0.9700
C11 H11B 0.9700
C12 C17 1.374(2)
C12 C13 1.375(2)
C13 C14 1.378(2)
C13 H13 0.9300
C14 C15 1.358(3)
C14 H14 0.9300
C15 C16 1.369(3)
C15 H15 0.9300
C16 C17 1.379(2)
C16 H16 0.9300
C17 H17 0.9300

loop_
_geom_hbond_atom_site_label_D
_geom_hbond_atom_site_label_H
_geom_hbond_atom_site_label_A
_geom_hbond_site_symmetry_A
_geom_hbond_distance_DH
_geom_hbond_distance_HA
_geom_hbond_distance_DA
_geom_hbond_angle_DHA
_geom_hbond_publ_flag
O3 H3X O2 . 0.878(15) 1.810(18) 2.5807(19) 145.3(19) yes
O3 H3X N1 . 0.878(15) 2.43(2) 2.914(2) 115.5(16) yes
O4 H4X O5 3_655 0.826(15) 1.886(15) 2.7088(18) 174(2) yes
C6 H6 O5 3_655 0.93 2.48 3.180(2) 132.3 yes
C7 H7 O1 3_775 0.93 2.54 3.404(2) 155.6 yes
C15 H15 O4 4_566 0.93 2.60 3.507(2) 165.9 yes

loop_
_geom_torsion_atom_site_label_1
_geom_torsion_atom_site_label_2
_geom_torsion_atom_site_label_3
_geom_torsion_atom_site_label_4
_geom_torsion
C6 C1 C2 C3 -0.3(2)
C7 C1 C2 C3 180.00(15)
C1 C2 C3 C4 0.7(2)
C1 C2 C3 N1 -179.69(14)
O1 N1 C3 C2 1.2(2)
O2 N1 C3 C2 -178.96(15)
O1 N1 C3 C4 -179.13(15)
O2 N1 C3 C4 0.7(2)
C2 C3 C4 O3 178.60(16)
N1 C3 C4 O3 -1.0(3)
C2 C3 C4 C5 -0.9(2)
N1 C3 C4 C5 179.52(14)
O3 C4 C5 O4 0.6(2)
C3 C4 C5 O4 -179.90(14)
O3 C4 C5 C6 -178.84(15)
C3 C4 C5 C6 0.7(2)
O4 C5 C6 C1 -179.71(15)
C4 C5 C6 C1 -0.3(3)
C2 C1 C6 C5 0.1(2)
C7 C1 C6 C5 179.84(15)
C2 C1 C7 C8 -174.75(17)
C6 C1 C7 C8 5.6(3)
C1 C7 C8 C9 -177.28(17)
C10 O6 C9 O5 -3.5(3)
C10 O6 C9 C8 175.86(15)
C7 C8 C9 O5 174.04(19)
C7 C8 C9 O6 -5.3(3)
C9 O6 C10 C11 -178.53(15)
O6 C10 C11 C12 176.41(15)
C10 C11 C12 C17 76.2(2)
C10 C11 C12 C13 -101.0(2)
C17 C12 C13 C14 0.0(3)
C11 C12 C13 C14 177.26(18)
C12 C13 C14 C15 -0.4(3)
C13 C14 C15 C16 0.6(3)
C14 C15 C16 C17 -0.3(3)
C13 C12 C17 C16 0.3(3)
C11 C12 C17 C16 -176.97(18)
C15 C16 C17 C12 -0.1(3)
